data_7706644
loop_
_publ_author_name
'Jakubowski, Rafa\/l'
'Pecyna, Jacek'
'Ali, Muhammad O.'
'Pietrzak, Anna'
'Friedli, Andrienne C.'
'Kaszy\'nski, Piotr'

_publ_section_title
;
 Polar derivatives of
 [<i>closo</i>-1-CB<sub>9</sub>H<sub>10</sub>]<sup>-</sup> and
 [<i>closo</i>-1-CB<sub>11</sub>H<sub>12</sub>]<sup>-</sup> anions as high
 \D<i>\e</i> additives to a nematic host: a comparison of the
 CH<sub>2</sub>CH<sub>2</sub> and COO linking groups.
;
_journal_issue 10
_journal_name_full 'Dalton transactions (Cambridge, England : 2003)'
_journal_page_first 3671
_journal_page_last 3681
_journal_paper_doi 10.1039/d1dt00211b
_journal_volume 50
_journal_year 2021
_chemical_formula_moiety 'C18 H35 B9 O S'
_chemical_formula_sum 'C18 H35 B9 O S'
_chemical_formula_weight 396.81
_space_group_crystal_system monoclinic
_space_group_IT_number 14
_space_group_name_Hall '-P 2yn'
_space_group_name_H-M_alt 'P 1 21/n 1'
_atom_sites_solution_hydrogens geom
_atom_sites_solution_primary other
_audit_creation_method SHELXL-2018/1
_audit_update_record
;
2021-02-07 deposited with the CCDC.	2021-02-18 downloaded from the CCDC.
;
_cell_angle_alpha 90
_cell_angle_beta 108.2400(10)
_cell_angle_gamma 90
_cell_formula_units_Z 4
_cell_length_a 12.06960(10)
_cell_length_b 10.93580(10)
_cell_length_c 18.2678(2)
_cell_measurement_reflns_used 17768
_cell_measurement_temperature 100.01(10)
_cell_measurement_theta_max 78.9910
_cell_measurement_theta_min 3.8770
_cell_volume 2290.03(4)
_computing_cell_refinement 'CrysAlisPro 1.171.40.57a (Rigaku OD, 2019)'
_computing_data_collection 'CrysAlisPro 1.171.40.57a (Rigaku OD, 2019)'
_computing_data_reduction 'CrysAlisPro 1.171.40.57a (Rigaku OD, 2019)'
_computing_structure_refinement 'SHELXL-2018/1 (Sheldrick, 2018)'
_computing_structure_solution 'SHELXT 2014/5 (Sheldrick, 2014)'
_diffrn_ambient_temperature 100.01(10)
_diffrn_measured_fraction_theta_full 1.000
_diffrn_measured_fraction_theta_max 0.996
_diffrn_measurement_device_type 'XtaLAB Synergy, Dualflex, Pilatus 300K'
_diffrn_measurement_method '\w scans'
_diffrn_radiation_type CuK\a
_diffrn_radiation_wavelength 1.54184
_diffrn_reflns_av_R_equivalents 0.0291
_diffrn_reflns_av_unetI/netI 0.0200
_diffrn_reflns_Laue_measured_fraction_full 1.000
_diffrn_reflns_Laue_measured_fraction_max 0.996
_diffrn_reflns_limit_h_max 15
_diffrn_reflns_limit_h_min -14
_diffrn_reflns_limit_k_max 11
_diffrn_reflns_limit_k_min -13
_diffrn_reflns_limit_l_max 22
_diffrn_reflns_limit_l_min -22
_diffrn_reflns_number 24866
_diffrn_reflns_point_group_measured_fraction_full 1.000
_diffrn_reflns_point_group_measured_fraction_max 0.996
_diffrn_reflns_theta_full 67.684
_diffrn_reflns_theta_max 74.503
_diffrn_reflns_theta_min 3.900
_diffrn_source 'micro-focus sealed X-ray tube'
_exptl_absorpt_coefficient_mu 1.273
_exptl_absorpt_correction_T_max 1.000
_exptl_absorpt_correction_T_min 0.683
_exptl_absorpt_correction_type gaussian
_exptl_absorpt_process_details
;
CrysAlisPro 1.171.40.57a (Rigaku Oxford Diffraction, 2019)
Numerical absorption correction based on gaussian integration over
			a multifaceted crystal model
Empirical absorption correction using spherical harmonics,
 implemented in SCALE3 ABSPACK scaling algorithm.
;
_exptl_crystal_colour colorless
_exptl_crystal_density_diffrn 1.151
_exptl_crystal_description rod
_exptl_crystal_F_000 848
_exptl_crystal_recrystallization_method 'Re-crystallisation from solvent: AcOEt/i-octane solution'
_exptl_crystal_size_max 0.212
_exptl_crystal_size_mid 0.117
_exptl_crystal_size_min 0.085
_refine_diff_density_max 0.334
_refine_diff_density_min -0.220
_refine_diff_density_rms 0.043
_refine_ls_extinction_method none
_refine_ls_goodness_of_fit_ref 1.055
_refine_ls_hydrogen_treatment constr
_refine_ls_matrix_type full
_refine_ls_number_parameters 274
_refine_ls_number_reflns 4666
_refine_ls_number_restraints 0
_refine_ls_restrained_S_all 1.055
_refine_ls_R_factor_all 0.0362
_refine_ls_R_factor_gt 0.0344
_refine_ls_shift/su_max 0.001
_refine_ls_shift/su_mean 0.000
_refine_ls_structure_factor_coef Fsqd
_refine_ls_weighting_details 'w=1/[\s^2^(Fo^2^)+(0.0452P)^2^+0.9266P] where P=(Fo^2^+2Fc^2^)/3'
_refine_ls_weighting_scheme calc
_refine_ls_wR_factor_gt 0.0911
_refine_ls_wR_factor_ref 0.0924
_reflns_Friedel_coverage 0.000
_reflns_number_gt 4377
_reflns_number_total 4666
_reflns_threshold_expression 'I > 2\s(I)'
_cod_data_source_file d1dt00211b2.cif
_cod_data_source_block 2a_3_b
_cod_depositor_comments 'Adding full bibliography for 7706642--7706645.cif.'
_cod_original_sg_symbol_H-M 'P 21/n'
_cod_database_code 7706644
_shelx_shelxl_version_number 2018/1
_shelx_space_group_comment
;
The symmetry employed for this shelxl refinement is uniquely defined
by the following loop, which should always be used as a source of
symmetry information in preference to the above space-group names.
They are only intended as comments.
;
_oxdiff_exptl_absorpt_empirical_full_min 0.901
_oxdiff_exptl_absorpt_empirical_full_max 1.095
_oxdiff_exptl_absorpt_empirical_details
;
Empirical correction (ABSPACK) includes:
- Absorption correction using spherical harmonics
- Frame scaling
;

loop_
_space_group_symop_operation_xyz
'x, y, z'
'-x+1/2, y+1/2, -z+1/2'
'-x, -y, -z'
'x-1/2, -y-1/2, z-1/2'

loop_
_atom_site_label
_atom_site_type_symbol
_atom_site_fract_x
_atom_site_fract_y
_atom_site_fract_z
_atom_site_U_iso_or_equiv
_atom_site_adp_type
_atom_site_occupancy
_atom_site_site_symmetry_order
_atom_site_calc_flag
_atom_site_refinement_flags_posn
_atom_site_refinement_flags_adp
_atom_site_refinement_flags_occupancy
_atom_site_disorder_assembly
_atom_site_disorder_group
O1 O 0.08077(8) 0.44290(9) 0.71037(6) 0.0298(2) Uani 1 1 d . . . . .
S1 S 0.98167(2) 0.16641(3) 0.48159(2) 0.01877(9) Uani 1 1 d . . . . .
C1 C 0.94748(11) 0.13443(12) 0.37930(7) 0.0227(3) Uani 1 1 d . . . . .
H1A H 0.916041 0.052422 0.368278 0.027 Uiso 1 1 calc R U . . .
H1B H 0.889223 0.191741 0.349755 0.027 Uiso 1 1 calc R U . . .
B1 B 0.83925(12) 0.18961(12) 0.49853(8) 0.0192(3) Uani 1 1 d . . . . .
C2 C 1.05844(11) 0.14601(11) 0.35650(7) 0.0216(2) Uani 1 1 d . . . . .
H2A H 1.040550 0.123521 0.302682 0.026 Uiso 1 1 calc R U . . .
H2B H 1.115524 0.088092 0.386590 0.026 Uiso 1 1 calc R U . . .
B2 B 0.72983(12) 0.08918(13) 0.48698(8) 0.0220(3) Uani 1 1 d . . . . .
H2 H 0.735771 -0.001971 0.463016 0.026 Uiso 1 1 calc R U . . .
C3 C 1.11305(10) 0.27377(11) 0.36794(7) 0.0190(2) Uani 1 1 d . . . . .
H3 H 1.055861 0.331658 0.336388 0.023 Uiso 1 1 calc R U . . .
B3 B 0.71048(12) 0.24405(13) 0.44160(8) 0.0215(3) Uani 1 1 d . . . . .
H3A H 0.701284 0.273216 0.382364 0.026 Uiso 1 1 calc R U . . .
C10 C 0.46215(10) 0.24582(13) 0.55644(7) 0.0248(3) Uani 1 1 d . . . . .
H10A H 0.405521 0.189800 0.523935 0.030 Uiso 1 1 calc R U . . .
H10B H 0.435261 0.328254 0.540905 0.030 Uiso 1 1 calc R U . . .
C11 C 0.46490(11) 0.22703(15) 0.64018(8) 0.0311(3) Uani 1 1 d . . . . .
H11A H 0.469413 0.140149 0.651418 0.037 Uiso 1 1 calc R U . . .
H11B H 0.534668 0.265110 0.674178 0.037 Uiso 1 1 calc R U . . .
C12 C 0.35932(11) 0.27964(13) 0.65689(7) 0.0255(3) Uani 1 1 d . . . . .
C13 C 0.28199(11) 0.20688(12) 0.68027(7) 0.0253(3) Uani 1 1 d . . . . .
H13 H 0.293740 0.122763 0.683923 0.030 Uiso 1 1 calc R U . . .
C14 C 0.18694(11) 0.25677(12) 0.69845(7) 0.0238(3) Uani 1 1 d . . . . .
H14 H 0.136162 0.206211 0.713650 0.029 Uiso 1 1 calc R U . . .
C15 C 0.16920(10) 0.38245(12) 0.69359(7) 0.0230(3) Uani 1 1 d . . . . .
C16 C 0.24510(11) 0.45694(12) 0.66941(7) 0.0269(3) Uani 1 1 d . . . . .
H16 H 0.233147 0.541015 0.665377 0.032 Uiso 1 1 calc R U . . .
C17 C 0.33813(11) 0.40545(13) 0.65147(7) 0.0280(3) Uani 1 1 d . . . . .
H17 H 0.387944 0.456022 0.635353 0.034 Uiso 1 1 calc R U . . .
C18 C 0.00493(11) 0.37161(13) 0.73972(8) 0.0284(3) Uani 1 1 d . . . . .
H18A H -0.049808 0.424462 0.752495 0.043 Uiso 1 1 calc R U . . .
H18B H 0.050110 0.328621 0.785054 0.043 Uiso 1 1 calc R U . . .
H18C H -0.036489 0.313832 0.701319 0.043 Uiso 1 1 calc R U . . .
B4 B 0.79230(12) 0.31242(12) 0.53560(8) 0.0193(3) Uani 1 1 d . . . . .
H4 H 0.847194 0.394815 0.549477 0.023 Uiso 1 1 calc R U . . .
C4 C 1.14455(10) 0.31366(11) 0.45236(7) 0.0208(2) Uani 1 1 d . . . . .
H4A H 1.201437 0.256949 0.483943 0.025 Uiso 1 1 calc R U . . .
H4B H 1.180722 0.393778 0.457848 0.025 Uiso 1 1 calc R U . . .
C5 C 1.04016(11) 0.31918(11) 0.48222(7) 0.0214(2) Uani 1 1 d . . . . .
H5A H 0.980809 0.372634 0.449733 0.026 Uiso 1 1 calc R U . . .
H5B H 1.064010 0.351727 0.534222 0.026 Uiso 1 1 calc R U . . .
B5 B 0.81080(12) 0.15921(12) 0.58129(8) 0.0189(3) Uani 1 1 d . . . . .
H5 H 0.880161 0.122249 0.630877 0.023 Uiso 1 1 calc R U . . .
B6 B 0.70587(11) 0.26586(12) 0.59611(8) 0.0190(3) Uani 1 1 d . . . . .
H6 H 0.719712 0.308536 0.652799 0.023 Uiso 1 1 calc R U . . .
C6 C 1.22117(10) 0.27566(11) 0.34088(7) 0.0209(2) Uani 1 1 d . . . . .
H6AA H 1.198914 0.249276 0.287542 0.025 Uiso 0.655(17) 1 calc R U P A 1
H6AB H 1.277721 0.217556 0.371290 0.025 Uiso 0.655(17) 1 calc R U P A 1
H6BC H 1.285571 0.238960 0.380723 0.025 Uiso 0.345(17) 1 calc R U P A 2
H6BD H 1.205784 0.224759 0.295297 0.025 Uiso 0.345(17) 1 calc R U P A 2
B7 B 0.63534(12) 0.32503(13) 0.49817(8) 0.0213(3) Uani 1 1 d . . . . .
H7 H 0.593797 0.413791 0.478484 0.026 Uiso 1 1 calc R U . . .
C7A C 1.2799(5) 0.4042(5) 0.3477(3) 0.0220(9) Uani 0.655(17) 1 d . . P A 1
H7AA H 1.220928 0.465571 0.325392 0.026 Uiso 0.655(17) 1 calc R U P A 1
H7AB H 1.316394 0.424218 0.401604 0.026 Uiso 0.655(17) 1 calc R U P A 1
C7B C 1.2574(12) 0.3955(12) 0.3230(9) 0.035(2) Uani 0.345(17) 1 d . . P A 2
H7BA H 1.261465 0.449108 0.366077 0.042 Uiso 0.345(17) 1 calc R U P A 2
H7BB H 1.196522 0.427024 0.278727 0.042 Uiso 0.345(17) 1 calc R U P A 2
B8 B 0.66183(12) 0.10927(13) 0.56230(8) 0.0213(3) Uani 1 1 d . . . . .
H8 H 0.641225 0.029642 0.592483 0.026 Uiso 1 1 calc R U . . .
C8 C 1.37135(12) 0.40562(14) 0.30607(8) 0.0317(3) Uani 1 1 d . . . . .
H8AA H 1.335437 0.384127 0.252943 0.047 Uiso 0.655(17) 1 calc R U P A 1
H8AB H 1.431643 0.347664 0.329790 0.047 Uiso 0.655(17) 1 calc R U P A 1
H8AC H 1.404602 0.485953 0.309259 0.047 Uiso 0.655(17) 1 calc R U P A 1
H8BD H 1.370576 0.351422 0.264570 0.047 Uiso 0.345(17) 1 calc R U P A 2
H8BE H 1.434267 0.383695 0.351184 0.047 Uiso 0.345(17) 1 calc R U P A 2
H8BF H 1.381885 0.488175 0.291649 0.047 Uiso 0.345(17) 1 calc R U P A 2
C9 C 0.57790(10) 0.22692(11) 0.54174(7) 0.0208(2) Uani 1 1 d . . . . .
B9 B 0.59164(12) 0.16868(13) 0.46387(8) 0.0232(3) Uani 1 1 d . . . . .
H9 H 0.515956 0.135080 0.417147 0.028 Uiso 1 1 calc R U . . .

loop_
_atom_site_aniso_label
_atom_site_aniso_U_11
_atom_site_aniso_U_22
_atom_site_aniso_U_33
_atom_site_aniso_U_23
_atom_site_aniso_U_13
_atom_site_aniso_U_12
O1 0.0264(5) 0.0282(5) 0.0389(5) -0.0007(4) 0.0162(4) -0.0001(4)
S1 0.01881(15) 0.01927(15) 0.01937(15) 0.00005(10) 0.00761(11) -0.00092(10)
C1 0.0238(6) 0.0247(6) 0.0205(6) -0.0064(5) 0.0082(5) -0.0061(5)
B1 0.0192(6) 0.0200(6) 0.0195(6) -0.0007(5) 0.0077(5) -0.0030(5)
C2 0.0234(6) 0.0222(6) 0.0212(6) -0.0051(5) 0.0097(5) -0.0025(5)
B2 0.0242(7) 0.0213(6) 0.0219(6) -0.0023(5) 0.0092(5) -0.0055(5)
C3 0.0177(5) 0.0192(6) 0.0207(6) 0.0017(4) 0.0071(4) 0.0016(4)
B3 0.0198(6) 0.0266(7) 0.0191(6) 0.0018(5) 0.0077(5) -0.0039(5)
C10 0.0178(6) 0.0357(7) 0.0219(6) 0.0028(5) 0.0077(5) -0.0011(5)
C11 0.0230(6) 0.0488(9) 0.0243(6) 0.0096(6) 0.0114(5) 0.0054(6)
C12 0.0201(6) 0.0391(7) 0.0177(6) 0.0030(5) 0.0066(5) -0.0004(5)
C13 0.0272(6) 0.0280(6) 0.0230(6) 0.0032(5) 0.0114(5) 0.0015(5)
C14 0.0222(6) 0.0293(7) 0.0219(6) 0.0013(5) 0.0097(5) -0.0035(5)
C15 0.0197(6) 0.0289(6) 0.0200(6) -0.0021(5) 0.0056(5) -0.0019(5)
C16 0.0276(6) 0.0253(6) 0.0275(6) 0.0006(5) 0.0083(5) -0.0048(5)
C17 0.0232(6) 0.0368(7) 0.0250(6) 0.0025(5) 0.0087(5) -0.0082(5)
C18 0.0206(6) 0.0392(8) 0.0276(6) 0.0017(6) 0.0107(5) 0.0012(5)
B4 0.0184(6) 0.0189(6) 0.0213(6) 0.0015(5) 0.0072(5) -0.0014(5)
C4 0.0184(6) 0.0218(6) 0.0235(6) -0.0038(5) 0.0086(5) -0.0036(4)
C5 0.0216(6) 0.0210(6) 0.0239(6) -0.0059(5) 0.0104(5) -0.0052(5)
B5 0.0204(6) 0.0176(6) 0.0193(6) -0.0001(5) 0.0069(5) -0.0017(5)
B6 0.0186(6) 0.0196(6) 0.0194(6) 0.0010(5) 0.0067(5) -0.0007(5)
C6 0.0199(6) 0.0235(6) 0.0212(6) -0.0003(5) 0.0091(5) 0.0014(5)
B7 0.0180(6) 0.0252(7) 0.0212(6) 0.0044(5) 0.0069(5) 0.0003(5)
C7A 0.0210(18) 0.0206(15) 0.028(2) -0.0032(16) 0.0118(15) -0.0040(12)
C7B 0.033(5) 0.031(3) 0.049(6) -0.011(4) 0.024(4) -0.006(3)
B8 0.0230(6) 0.0219(7) 0.0206(6) -0.0002(5) 0.0089(5) -0.0051(5)
C8 0.0285(7) 0.0416(8) 0.0285(7) -0.0006(6) 0.0140(6) -0.0076(6)
C9 0.0186(6) 0.0262(6) 0.0184(5) 0.0016(5) 0.0067(4) -0.0028(5)
B9 0.0208(7) 0.0301(8) 0.0196(6) -0.0005(5) 0.0075(5) -0.0065(5)

loop_
_atom_type_symbol
_atom_type_description
_atom_type_scat_dispersion_real
_atom_type_scat_dispersion_imag
_atom_type_scat_source
C C 0.0181 0.0091 'International Tables Vol C Tables 4.2.6.8 and 6.1.1.4'
H H 0.0000 0.0000 'International Tables Vol C Tables 4.2.6.8 and 6.1.1.4'
B B 0.0090 0.0039 'International Tables Vol C Tables 4.2.6.8 and 6.1.1.4'
O O 0.0492 0.0322 'International Tables Vol C Tables 4.2.6.8 and 6.1.1.4'
S S 0.3331 0.5567 'International Tables Vol C Tables 4.2.6.8 and 6.1.1.4'

loop_
_geom_angle_atom_site_label_1
_geom_angle_atom_site_label_2
_geom_angle_atom_site_label_3
_geom_angle
_geom_angle_site_symmetry_1
_geom_angle_site_symmetry_3
_geom_angle_publ_flag
C15 O1 C18 117.17(10) . . ?
C5 S1 C1 98.43(6) . . ?
C5 S1 B1 104.60(6) . . ?
C1 S1 B1 105.88(6) . . ?
C2 C1 S1 109.16(8) . . ?
C2 C1 H1A 109.8 . . ?
S1 C1 H1A 109.8 . . ?
C2 C1 H1B 109.8 . . ?
S1 C1 H1B 109.8 . . ?
H1A C1 H1B 108.3 . . ?
B2 B1 B4 102.84(10) . . ?
B2 B1 B5 67.09(8) . . ?
B4 B1 B5 66.86(8) . . ?
B2 B1 B3 67.44(8) . . ?
B4 B1 B3 66.68(8) . . ?
B5 B1 B3 102.47(10) . . ?
B2 B1 S1 128.48(9) . . ?
B4 B1 S1 128.53(9) . . ?
B5 B1 S1 125.58(9) . . ?
B3 B1 S1 131.95(9) . . ?
C1 C2 C3 114.54(10) . . ?
C1 C2 H2A 108.6 . . ?
C3 C2 H2A 108.6 . . ?
C1 C2 H2B 108.6 . . ?
C3 C2 H2B 108.6 . . ?
H2A C2 H2B 107.6 . . ?
B1 B2 B9 110.26(10) . . ?
B1 B2 B8 110.40(10) . . ?
B9 B2 B8 61.20(8) . . ?
B1 B2 B5 56.60(7) . . ?
B9 B2 B5 101.36(9) . . ?
B8 B2 B5 58.74(7) . . ?
B1 B2 B3 56.43(7) . . ?
B9 B2 B3 58.85(7) . . ?
B8 B2 B3 101.68(9) . . ?
B5 B2 B3 89.67(8) . . ?
B1 B2 H2 119.7 . . ?
B9 B2 H2 120.8 . . ?
B8 B2 H2 120.7 . . ?
B5 B2 H2 131.4 . . ?
B3 B2 H2 131.3 . . ?
C2 C3 C4 110.97(10) . . ?
C2 C3 C6 109.99(9) . . ?
C4 C3 C6 110.65(9) . . ?
C2 C3 H3 108.4 . . ?
C4 C3 H3 108.4 . . ?
C6 C3 H3 108.4 . . ?
B1 B3 B7 110.58(10) . . ?
B1 B3 B9 110.09(10) . . ?
B7 B3 B9 61.24(8) . . ?
B1 B3 B4 56.54(7) . . ?
B7 B3 B4 59.23(7) . . ?
B9 B3 B4 101.89(9) . . ?
B1 B3 B2 56.13(7) . . ?
B7 B3 B2 101.90(9) . . ?
B9 B3 B2 58.97(8) . . ?
B4 B3 B2 89.90(8) . . ?
B1 B3 H3A 119.9 . . ?
B7 B3 H3A 120.4 . . ?
B9 B3 H3A 120.7 . . ?
B4 B3 H3A 131.0 . . ?
B2 B3 H3A 131.3 . . ?
C9 C10 C11 115.13(10) . . ?
C9 C10 H10A 108.5 . . ?
C11 C10 H10A 108.5 . . ?
C9 C10 H10B 108.5 . . ?
C11 C10 H10B 108.5 . . ?
H10A C10 H10B 107.5 . . ?
C12 C11 C10 113.17(10) . . ?
C12 C11 H11A 108.9 . . ?
C10 C11 H11A 108.9 . . ?
C12 C11 H11B 108.9 . . ?
C10 C11 H11B 108.9 . . ?
H11A C11 H11B 107.8 . . ?
C13 C12 C17 117.34(12) . . ?
C13 C12 C11 122.17(13) . . ?
C17 C12 C11 120.46(12) . . ?
C12 C13 C14 121.86(13) . . ?
C12 C13 H13 119.1 . . ?
C14 C13 H13 119.1 . . ?
C15 C14 C13 119.42(12) . . ?
C15 C14 H14 120.3 . . ?
C13 C14 H14 120.3 . . ?
O1 C15 C14 125.35(11) . . ?
O1 C15 C16 115.06(12) . . ?
C14 C15 C16 119.59(12) . . ?
C17 C16 C15 119.90(13) . . ?
C17 C16 H16 120.0 . . ?
C15 C16 H16 120.0 . . ?
C16 C17 C12 121.87(12) . . ?
C16 C17 H17 119.1 . . ?
C12 C17 H17 119.1 . . ?
O1 C18 H18A 109.5 . . ?
O1 C18 H18B 109.5 . . ?
H18A C18 H18B 109.5 . . ?
O1 C18 H18C 109.5 . . ?
H18A C18 H18C 109.5 . . ?
H18B C18 H18C 109.5 . . ?
B1 B4 B7 110.75(10) . . ?
B1 B4 B6 110.61(9) . . ?
B7 B4 B6 61.14(7) . . ?
B1 B4 B3 56.79(8) . . ?
B7 B4 B3 59.18(7) . . ?
B6 B4 B3 102.15(9) . . ?
B1 B4 B5 56.69(7) . . ?
B7 B4 B5 101.75(9) . . ?
B6 B4 B5 58.89(7) . . ?
B3 B4 B5 90.38(8) . . ?
B1 B4 H4 119.5 . . ?
B7 B4 H4 120.6 . . ?
B6 B4 H4 120.6 . . ?
B3 B4 H4 130.8 . . ?
B5 B4 H4 131.1 . . ?
C5 C4 C3 113.54(10) . . ?
C5 C4 H4A 108.9 . . ?
C3 C4 H4A 108.9 . . ?
C5 C4 H4B 108.9 . . ?
C3 C4 H4B 108.9 . . ?
H4A C4 H4B 107.7 . . ?
C4 C5 S1 109.00(8) . . ?
C4 C5 H5A 109.9 . . ?
S1 C5 H5A 109.9 . . ?
C4 C5 H5B 109.9 . . ?
S1 C5 H5B 109.9 . . ?
H5A C5 H5B 108.3 . . ?
B1 B5 B6 110.91(10) . . ?
B1 B5 B8 110.95(10) . . ?
B6 B5 B8 61.35(7) . . ?
B1 B5 B4 56.45(7) . . ?
B6 B5 B4 59.45(7) . . ?
B8 B5 B4 102.38(9) . . ?
B1 B5 B2 56.32(7) . . ?
B6 B5 B2 102.44(9) . . ?
B8 B5 B2 59.63(7) . . ?
B4 B5 B2 90.04(8) . . ?
B1 B5 H5 119.7 . . ?
B6 B5 H5 120.2 . . ?
B8 B5 H5 120.2 . . ?
B4 B5 H5 131.0 . . ?
B2 B5 H5 131.0 . . ?
C9 B6 B5 108.63(10) . . ?
C9 B6 B4 108.78(9) . . ?
B5 B6 B4 61.66(7) . . ?
C9 B6 B8 55.03(7) . . ?
B5 B6 B8 59.39(7) . . ?
B4 B6 B8 102.55(9) . . ?
C9 B6 B7 55.34(7) . . ?
B5 B6 B7 102.37(9) . . ?
B4 B6 B7 59.24(7) . . ?
B8 B6 B7 90.22(8) . . ?
C9 B6 H6 121.8 . . ?
B5 B6 H6 120.6 . . ?
B4 B6 H6 120.5 . . ?
B8 B6 H6 130.8 . . ?
B7 B6 H6 130.8 . . ?
C7B C6 C3 115.6(5) . . ?
C3 C6 C7A 113.4(2) . . ?
C3 C6 H6AA 108.9 . . ?
C7A C6 H6AA 108.9 . . ?
C3 C6 H6AB 108.9 . . ?
C7A C6 H6AB 108.9 . . ?
H6AA C6 H6AB 107.7 . . ?
C7B C6 H6BC 108.4 . . ?
C3 C6 H6BC 108.4 . . ?
C7B C6 H6BD 108.4 . . ?
C3 C6 H6BD 108.4 . . ?
H6BC C6 H6BD 107.4 . . ?
C9 B7 B3 109.03(10) . . ?
C9 B7 B4 108.88(9) . . ?
B3 B7 B4 61.60(8) . . ?
C9 B7 B9 55.21(7) . . ?
B3 B7 B9 59.43(8) . . ?
B4 B7 B9 102.28(9) . . ?
C9 B7 B6 55.05(7) . . ?
B3 B7 B6 102.79(9) . . ?
B4 B7 B6 59.63(7) . . ?
B9 B7 B6 90.02(8) . . ?
C9 B7 H7 121.7 . . ?
B3 B7 H7 120.3 . . ?
B4 B7 H7 120.5 . . ?
B9 B7 H7 131.0 . . ?
B6 B7 H7 130.7 . . ?
C8 C7A C6 110.5(4) . . ?
C8 C7A H7AA 109.5 . . ?
C6 C7A H7AA 109.5 . . ?
C8 C7A H7AB 109.5 . . ?
C6 C7A H7AB 109.5 . . ?
H7AA C7A H7AB 108.1 . . ?
C6 C7B C8 118.1(9) . . ?
C6 C7B H7BA 107.8 . . ?
C8 C7B H7BA 107.8 . . ?
C6 C7B H7BB 107.8 . . ?
C8 C7B H7BB 107.8 . . ?
H7BA C7B H7BB 107.1 . . ?
C9 B8 B5 108.64(10) . . ?
C9 B8 B2 108.65(10) . . ?
B5 B8 B2 61.63(7) . . ?
C9 B8 B6 55.16(7) . . ?
B5 B8 B6 59.26(7) . . ?
B2 B8 B6 102.38(9) . . ?
C9 B8 B9 55.13(7) . . ?
B5 B8 B9 101.89(9) . . ?
B2 B8 B9 59.06(7) . . ?
B6 B8 B9 89.75(9) . . ?
C9 B8 H8 121.7 . . ?
B5 B8 H8 120.7 . . ?
B2 B8 H8 120.6 . . ?
B6 B8 H8 130.9 . . ?
B9 B8 H8 131.2 . . ?
C7A C8 H8AA 109.5 . . ?
C7A C8 H8AB 109.5 . . ?
H8AA C8 H8AB 109.5 . . ?
C7A C8 H8AC 109.5 . . ?
H8AA C8 H8AC 109.5 . . ?
H8AB C8 H8AC 109.5 . . ?
C7B C8 H8BD 109.5 . . ?
C7B C8 H8BE 109.5 . . ?
H8BD C8 H8BE 109.5 . . ?
C7B C8 H8BF 109.5 . . ?
H8BD C8 H8BF 109.5 . . ?
H8BE C8 H8BF 109.5 . . ?
C10 C9 B8 127.99(10) . . ?
C10 C9 B6 127.85(10) . . ?
B8 C9 B6 69.81(8) . . ?
C10 C9 B9 124.35(10) . . ?
B8 C9 B9 70.06(9) . . ?
B6 C9 B9 107.73(10) . . ?
C10 C9 B7 123.89(11) . . ?
B8 C9 B7 108.08(10) . . ?
B6 C9 B7 69.61(8) . . ?
B9 C9 B7 69.48(8) . . ?
C9 B9 B3 109.03(10) . . ?
C9 B9 B2 109.00(10) . . ?
B3 B9 B2 62.18(8) . . ?
C9 B9 B7 55.31(7) . . ?
B3 B9 B7 59.33(8) . . ?
B2 B9 B7 102.82(9) . . ?
C9 B9 B8 54.82(7) . . ?
B3 B9 B8 102.99(9) . . ?
B2 B9 B8 59.74(8) . . ?
B7 B9 B8 90.01(8) . . ?
C9 B9 H9 121.8 . . ?
B3 B9 H9 120.2 . . ?
B2 B9 H9 120.1 . . ?
B7 B9 H9 130.9 . . ?
B8 B9 H9 130.8 . . ?

loop_
_geom_bond_atom_site_label_1
_geom_bond_atom_site_label_2
_geom_bond_distance
_geom_bond_site_symmetry_2
_geom_bond_publ_flag
O1 C15 1.3692(15) . ?
O1 C18 1.4284(16) . ?
S1 C5 1.8123(12) . ?
S1 C1 1.8170(12) . ?
S1 B1 1.8570(14) . ?
C1 C2 1.5271(16) . ?
C1 H1A 0.9700 . ?
C1 H1B 0.9700 . ?
B1 B2 1.6794(18) . ?
B1 B4 1.6803(19) . ?
B1 B5 1.6848(18) . ?
B1 B3 1.6852(19) . ?
C2 C3 1.5310(16) . ?
C2 H2A 0.9700 . ?
C2 H2B 0.9700 . ?
B2 B9 1.810(2) . ?
B2 B8 1.8226(19) . ?
B2 B5 1.8589(19) . ?
B2 B3 1.868(2) . ?
B2 H2 1.1000 . ?
C3 C4 1.5316(16) . ?
C3 C6 1.5336(15) . ?
C3 H3 0.9800 . ?
B3 B7 1.806(2) . ?
B3 B9 1.8075(19) . ?
B3 B4 1.8497(19) . ?
B3 H3A 1.1000 . ?
C10 C9 1.5170(16) . ?
C10 C11 1.5335(17) . ?
C10 H10A 0.9700 . ?
C10 H10B 0.9700 . ?
C11 C12 1.5138(17) . ?
C11 H11A 0.9700 . ?
C11 H11B 0.9700 . ?
C12 C13 1.3914(18) . ?
C12 C17 1.397(2) . ?
C13 C14 1.4010(17) . ?
C13 H13 0.9300 . ?
C14 C15 1.3896(19) . ?
C14 H14 0.9300 . ?
C15 C16 1.3969(18) . ?
C16 C17 1.3840(19) . ?
C16 H16 0.9300 . ?
C17 H17 0.9300 . ?
C18 H18A 0.9600 . ?
C18 H18B 0.9600 . ?
C18 H18C 0.9600 . ?
B4 B7 1.8068(19) . ?
B4 B6 1.8141(19) . ?
B4 B5 1.8539(19) . ?
B4 H4 1.1000 . ?
C4 C5 1.5228(16) . ?
C4 H4A 0.9700 . ?
C4 H4B 0.9700 . ?
C5 H5A 0.9700 . ?
C5 H5B 0.9700 . ?
B5 B6 1.8034(19) . ?
B5 B8 1.8059(19) . ?
B5 H5 1.1000 . ?
B6 C9 1.6103(17) . ?
B6 B8 1.8415(19) . ?
B6 B7 1.8415(19) . ?
B6 H6 1.1000 . ?
C6 C7B 1.451(14) . ?
C6 C7A 1.562(6) . ?
C6 H6AA 0.9700 . ?
C6 H6AB 0.9700 . ?
C6 H6BC 0.9700 . ?
C6 H6BD 0.9700 . ?
B7 C9 1.6159(17) . ?
B7 B9 1.840(2) . ?
B7 H7 1.1000 . ?
C7A C8 1.524(6) . ?
C7A H7AA 0.9700 . ?
C7A H7AB 0.9700 . ?
C7B C8 1.505(13) . ?
C7B H7BA 0.9700 . ?
C7B H7BB 0.9700 . ?
B8 C9 1.6077(19) . ?
B8 B9 1.849(2) . ?
B8 H8 1.1000 . ?
C8 H8AA 0.9600 . ?
C8 H8AB 0.9600 . ?
C8 H8AC 0.9600 . ?
C8 H8BD 0.9600 . ?
C8 H8BE 0.9600 . ?
C8 H8BF 0.9600 . ?
C9 B9 1.6138(18) . ?
B9 H9 1.1000 . ?
